data_1550272
loop_
_publ_author_name
'McGuire, Jake'
'Miras, Haralampos'
'Richards, Emma'
'Sproules, Stephen'

_publ_section_title
;
 Enabling Single Qubit Addressability in a Molecular Semiconductor
 Comprising Gold-Supported Organic Radicals
;
_journal_name_full 'Chemical Science'
_journal_paper_doi 10.1039/C8SC04500C
_journal_year 2019
_chemical_formula_moiety 'C32 H28 Au O4 S4, C Cl2'
_chemical_formula_sum 'C33 H28 Au Cl2 O4 S4'
_chemical_formula_weight 884.66
_chemical_name_systematic
;
 ?
;
_space_group_IT_number 14
_symmetry_cell_setting monoclinic
_symmetry_space_group_name_Hall '-P 2ybc'
_symmetry_space_group_name_H-M 'P 1 21/c 1'
_atom_sites_solution_hydrogens geom
_atom_sites_solution_primary direct
_atom_sites_solution_secondary difmap
_audit_creation_method SHELXL-97
_audit_update_record
;
2018-07-23 deposited with the CCDC.
2018-11-22 downloaded from the CCDC.
;
_cell_angle_alpha 90.00
_cell_angle_beta 102.511(2)
_cell_angle_gamma 90.00
_cell_formula_units_Z 2
_cell_length_a 11.584(4)
_cell_length_b 15.448(5)
_cell_length_c 9.441(3)
_cell_measurement_reflns_used 9895
_cell_measurement_temperature 150(2)
_cell_measurement_theta_max 26.581
_cell_measurement_theta_min 2.232
_cell_volume 1649.3(9)
_computing_cell_refinement 'Bruker SAINT'
_computing_data_collection 'Bruker APEX2'
_computing_data_reduction 'Bruker SAINT'
_computing_molecular_graphics 'Bruker SHELXTL'
_computing_publication_material 'Bruker SHELXTL'
_computing_structure_refinement 'SHELXL-97 (Sheldrick, 2008)'
_computing_structure_solution 'SHELXL-97 (Sheldrick, 2008)'
_diffrn_ambient_temperature 150(2)
_diffrn_measured_fraction_theta_full 0.997
_diffrn_measured_fraction_theta_max 0.997
_diffrn_measurement_device_type 'Bruker APEX-II CCD'
_diffrn_measurement_method '\f and \w scans'
_diffrn_radiation_monochromator graphite
_diffrn_radiation_source 'fine-focus sealed tube'
_diffrn_radiation_type MoK\a
_diffrn_radiation_wavelength 0.71073
_diffrn_reflns_av_R_equivalents 0.0187
_diffrn_reflns_av_sigmaI/netI 0.0104
_diffrn_reflns_limit_h_max 14
_diffrn_reflns_limit_h_min -14
_diffrn_reflns_limit_k_max 17
_diffrn_reflns_limit_k_min -19
_diffrn_reflns_limit_l_max 11
_diffrn_reflns_limit_l_min -11
_diffrn_reflns_number 21212
_diffrn_reflns_theta_full 26.59
_diffrn_reflns_theta_max 26.59
_diffrn_reflns_theta_min 2.23
_diffrn_standards_number 0
_exptl_absorpt_coefficient_mu 4.912
_exptl_absorpt_correction_T_max 0.6947
_exptl_absorpt_correction_T_min 0.4400
_exptl_absorpt_correction_type empirical
_exptl_absorpt_process_details SADABS
_exptl_crystal_colour brown
_exptl_crystal_density_diffrn 1.781
_exptl_crystal_density_method 'not measured'
_exptl_crystal_description blobk
_exptl_crystal_F_000 870
_exptl_crystal_size_max 0.20
_exptl_crystal_size_mid 0.10
_exptl_crystal_size_min 0.08
_refine_diff_density_max 1.606
_refine_diff_density_min -0.994
_refine_diff_density_rms 0.080
_refine_ls_extinction_method none
_refine_ls_goodness_of_fit_ref 1.062
_refine_ls_hydrogen_treatment constr
_refine_ls_matrix_type full
_refine_ls_number_parameters 201
_refine_ls_number_reflns 3449
_refine_ls_number_restraints 0
_refine_ls_restrained_S_all 1.062
_refine_ls_R_factor_all 0.0202
_refine_ls_R_factor_gt 0.0187
_refine_ls_shift/su_max 0.000
_refine_ls_shift/su_mean 0.000
_refine_ls_structure_factor_coef Fsqd
_refine_ls_weighting_details 'calc w=1/[\s^2^(Fo^2^)+(0.0198P)^2^+3.1667P] where P=(Fo^2^+2Fc^2^)/3'
_refine_ls_weighting_scheme calc
_refine_ls_wR_factor_gt 0.0453
_refine_ls_wR_factor_ref 0.0463
_reflns_number_gt 3230
_reflns_number_total 3449
_reflns_threshold_expression >2\s(I)
_cod_data_source_file c8sc04500c2.cif
_cod_data_source_block p21c_a
_cod_depositor_comments
;
The following automatic conversions were performed:

'_symmetry_cell_setting' value 'Monoclinic' changed to 'monoclinic'
according to
/home/data/users/saulius/crontab/automatic-downloads/rss-feeds/RSC/lib/dictionaries/cif_core.dic
dictionary named 'cif_core.dic' version 2.4.2 from 2011-04-26.

Automatic conversion script
Id: cif_fix_values 4973 2017-02-22 13:04:09Z antanas 
;
_cod_original_cell_volume 1649.5(9)
_cod_original_sg_symbol_H-M 'P 21/c'
_cod_database_code 1550272

loop_
_symmetry_equiv_pos_as_xyz
'x, y, z'
'-x, y+1/2, -z+1/2'
'-x, -y, -z'
'x, -y-1/2, z-1/2'

loop_
_atom_site_label
_atom_site_type_symbol
_atom_site_fract_x
_atom_site_fract_y
_atom_site_fract_z
_atom_site_U_iso_or_equiv
_atom_site_adp_type
_atom_site_occupancy
_atom_site_symmetry_multiplicity
_atom_site_calc_flag
_atom_site_refinement_flags
C1 C 0.1555(4) 0.5997(2) 0.6363(4) 0.0471(9) Uani 1 1 d .
H1A H 0.0723 0.5923 0.6405 0.071 Uiso 1 1 calc R
H1B H 0.1705 0.6606 0.6177 0.071 Uiso 1 1 calc R
H1C H 0.2060 0.5819 0.7289 0.071 Uiso 1 1 calc R
C2 C 0.1642(2) 0.46013(17) 0.5306(3) 0.0258(5) Uani 1 1 d .
C3 C 0.1113(2) 0.41975(16) 0.6327(3) 0.0236(5) Uani 1 1 d .
H3 H 0.0839 0.4531 0.7033 0.028 Uiso 1 1 calc R
C4 C 0.0993(2) 0.33077(16) 0.6300(3) 0.0195(5) Uani 1 1 d .
H4 H 0.0617 0.3037 0.6983 0.023 Uiso 1 1 calc R
C5 C 0.1405(2) 0.27941(15) 0.5297(3) 0.0175(5) Uani 1 1 d .
C6 C 0.1921(2) 0.32136(17) 0.4266(3) 0.0235(5) Uani 1 1 d .
H6 H 0.2203 0.2879 0.3568 0.028 Uiso 1 1 calc R
C7 C 0.2024(3) 0.41075(18) 0.4252(3) 0.0275(6) Uani 1 1 d .
H7 H 0.2353 0.4383 0.3531 0.033 Uiso 1 1 calc R
C8 C 0.1297(2) 0.18339(15) 0.5299(3) 0.0172(4) Uani 1 1 d .
C9 C 0.2222(2) 0.12675(15) 0.5360(3) 0.0174(4) Uani 1 1 d .
C10 C 0.3475(2) 0.15303(15) 0.5514(3) 0.0186(5) Uani 1 1 d .
C11 C 0.4198(2) 0.11035(16) 0.4714(3) 0.0215(5) Uani 1 1 d .
H11 H 0.3877 0.0653 0.4062 0.026 Uiso 1 1 calc R
C12 C 0.5374(2) 0.13347(17) 0.4868(3) 0.0247(5) Uani 1 1 d .
H12 H 0.5856 0.1033 0.4335 0.030 Uiso 1 1 calc R
C13 C 0.5854(2) 0.20021(18) 0.5792(3) 0.0249(5) Uani 1 1 d .
C14 C 0.5160(2) 0.24250(18) 0.6614(3) 0.0272(6) Uani 1 1 d .
H14 H 0.5489 0.2873 0.7268 0.033 Uiso 1 1 calc R
C15 C 0.3989(2) 0.21869(17) 0.6470(3) 0.0244(5) Uani 1 1 d .
H15 H 0.3521 0.2476 0.7034 0.029 Uiso 1 1 calc R
C16 C 0.7517(3) 0.2918(2) 0.6738(4) 0.0439(8) Uani 1 1 d .
H16A H 0.7099 0.3452 0.6378 0.066 Uiso 1 1 calc R
H16B H 0.8356 0.2976 0.6717 0.066 Uiso 1 1 calc R
H16C H 0.7440 0.2811 0.7736 0.066 Uiso 1 1 calc R
Au1 Au 0.0000 0.0000 0.5000 0.01552(5) Uani 1 2 d S
O1 O 0.1812(2) 0.54753(13) 0.5222(2) 0.0388(5) Uani 1 1 d .
O2 O 0.70136(16) 0.22025(14) 0.5830(2) 0.0340(5) Uani 1 1 d .
S1 S -0.01486(5) 0.14836(4) 0.51479(7) 0.01952(12) Uani 1 1 d .
S2 S 0.20095(5) 0.01505(4) 0.52876(7) 0.01902(12) Uani 1 1 d .
Cl1' Cl 0.51423(19) 0.00993(15) 0.1634(2) 0.0476(5) Uiso 0.50 1 d P
Cl1 Cl 0.4909(3) -0.0189(2) 0.1441(4) 0.0881(10) Uiso 0.50 1 d P
C62 C 0.5154(7) 0.0509(6) -0.0077(9) 0.0547(19) Uiso 0.50 1 d P

loop_
_atom_site_aniso_label
_atom_site_aniso_U_11
_atom_site_aniso_U_22
_atom_site_aniso_U_33
_atom_site_aniso_U_23
_atom_site_aniso_U_13
_atom_site_aniso_U_12
C1 0.080(3) 0.0197(14) 0.0370(18) -0.0071(13) 0.0035(17) -0.0062(15)
C2 0.0339(14) 0.0164(12) 0.0253(13) 0.0003(10) 0.0021(11) -0.0050(10)
C3 0.0295(13) 0.0218(12) 0.0196(12) -0.0035(10) 0.0052(10) 0.0029(10)
C4 0.0198(11) 0.0215(12) 0.0183(12) 0.0014(9) 0.0066(9) 0.0005(9)
C5 0.0174(11) 0.0167(11) 0.0187(11) 0.0001(9) 0.0045(9) -0.0009(9)
C6 0.0272(13) 0.0231(12) 0.0227(13) -0.0031(10) 0.0107(10) -0.0042(10)
C7 0.0344(14) 0.0272(13) 0.0232(13) 0.0021(11) 0.0112(11) -0.0100(11)
C8 0.0173(11) 0.0171(11) 0.0185(11) -0.0008(9) 0.0069(9) -0.0022(9)
C9 0.0181(11) 0.0180(11) 0.0170(11) -0.0016(9) 0.0056(9) -0.0019(9)
C10 0.0160(11) 0.0195(11) 0.0216(12) 0.0024(9) 0.0067(9) -0.0004(9)
C11 0.0207(12) 0.0199(12) 0.0256(13) -0.0003(10) 0.0087(10) 0.0014(9)
C12 0.0194(11) 0.0271(13) 0.0308(14) 0.0026(11) 0.0126(10) 0.0050(10)
C13 0.0154(11) 0.0304(13) 0.0295(14) 0.0097(11) 0.0061(10) -0.0012(10)
C14 0.0253(13) 0.0291(14) 0.0276(14) -0.0043(11) 0.0065(11) -0.0079(11)
C15 0.0220(12) 0.0276(13) 0.0259(13) -0.0056(11) 0.0104(10) -0.0037(10)
C16 0.0225(14) 0.0382(17) 0.070(2) 0.0056(16) 0.0076(15) -0.0109(13)
Au1 0.01434(7) 0.01412(7) 0.01878(7) -0.00022(4) 0.00511(5) -0.00146(4)
O1 0.0626(15) 0.0169(10) 0.0369(12) -0.0001(8) 0.0110(11) -0.0092(9)
O2 0.0166(9) 0.0432(12) 0.0433(12) 0.0050(10) 0.0091(8) -0.0058(8)
S1 0.0151(3) 0.0152(3) 0.0293(3) -0.0004(2) 0.0069(2) -0.0001(2)
S2 0.0146(3) 0.0167(3) 0.0265(3) -0.0013(2) 0.0060(2) 0.0001(2)

loop_
_atom_type_symbol
_atom_type_description
_atom_type_scat_dispersion_real
_atom_type_scat_dispersion_imag
_atom_type_scat_source
C C 0.0033 0.0016 'International Tables Vol C Tables 4.2.6.8 and 6.1.1.4'
H H 0.0000 0.0000 'International Tables Vol C Tables 4.2.6.8 and 6.1.1.4'
Au Au -2.0133 8.8022 'International Tables Vol C Tables 4.2.6.8 and 6.1.1.4'
O O 0.0106 0.0060 'International Tables Vol C Tables 4.2.6.8 and 6.1.1.4'
S S 0.1246 0.1234 'International Tables Vol C Tables 4.2.6.8 and 6.1.1.4'
Cl Cl 0.1484 0.1585 'International Tables Vol C Tables 4.2.6.8 and 6.1.1.4'

loop_
_geom_angle_atom_site_label_1
_geom_angle_atom_site_label_2
_geom_angle_atom_site_label_3
_geom_angle
_geom_angle_site_symmetry_1
_geom_angle_site_symmetry_3
O1 C1 H1A 109.5 . .
O1 C1 H1B 109.5 . .
H1A C1 H1B 109.5 . .
O1 C1 H1C 109.5 . .
H1A C1 H1C 109.5 . .
H1B C1 H1C 109.5 . .
O1 C2 C3 124.8(2) . .
O1 C2 C7 115.2(2) . .
C3 C2 C7 120.1(2) . .
C4 C3 C2 119.3(2) . .
C4 C3 H3 120.4 . .
C2 C3 H3 120.4 . .
C3 C4 C5 122.0(2) . .
C3 C4 H4 119.0 . .
C5 C4 H4 119.0 . .
C4 C5 C6 117.8(2) . .
C4 C5 C8 121.6(2) . .
C6 C5 C8 120.6(2) . .
C7 C6 C5 121.1(2) . .
C7 C6 H6 119.5 . .
C5 C6 H6 119.5 . .
C6 C7 C2 119.7(2) . .
C6 C7 H7 120.2 . .
C2 C7 H7 120.2 . .
C9 C8 C5 124.7(2) . .
C9 C8 S1 122.28(18) . .
C5 C8 S1 113.00(17) . .
C8 C9 C10 124.5(2) . .
C8 C9 S2 121.79(18) . .
C10 C9 S2 113.67(17) . .
C15 C10 C11 117.7(2) . .
C15 C10 C9 122.1(2) . .
C11 C10 C9 120.2(2) . .
C12 C11 C10 120.6(2) . .
C12 C11 H11 119.7 . .
C10 C11 H11 119.7 . .
C11 C12 C13 120.6(2) . .
C11 C12 H12 119.7 . .
C13 C12 H12 119.7 . .
O2 C13 C12 116.2(2) . .
O2 C13 C14 124.0(3) . .
C12 C13 C14 119.8(2) . .
C15 C14 C13 119.4(2) . .
C15 C14 H14 120.3 . .
C13 C14 H14 120.3 . .
C14 C15 C10 121.8(2) . .
C14 C15 H15 119.1 . .
C10 C15 H15 119.1 . .
O2 C16 H16A 109.5 . .
O2 C16 H16B 109.5 . .
H16A C16 H16B 109.5 . .
O2 C16 H16C 109.5 . .
H16A C16 H16C 109.5 . .
H16B C16 H16C 109.5 . .
S2 Au1 S2 180.0 3_556 .
S2 Au1 S1 91.19(2) 3_556 .
S2 Au1 S1 88.81(2) . .
S2 Au1 S1 88.81(2) 3_556 3_556
S2 Au1 S1 91.19(2) . 3_556
S1 Au1 S1 180.0 . 3_556
C2 O1 C1 117.2(2) . .
C13 O2 C16 117.1(2) . .
C8 S1 Au1 103.39(8) . .
C9 S2 Au1 103.63(8) . .
Cl1 Cl1' C62 41.9(5) . 3_655
Cl1 Cl1' C62 95.3(6) . .
C62 Cl1' C62 56.2(5) 3_655 .
Cl1' Cl1 C62 123.0(7) . 3_655
Cl1' Cl1 C62 68.2(5) . .
C62 Cl1 C62 58.0(6) 3_655 .
Cl1 C62 C62 76.5(6) 3_655 3_655
Cl1 C62 Cl1' 15.1(2) 3_655 3_655
C62 C62 Cl1' 62.6(5) 3_655 3_655
Cl1 C62 Cl1' 137.3(7) 3_655 .
C62 C62 Cl1' 61.2(5) 3_655 .
Cl1' C62 Cl1' 123.8(5) 3_655 .
Cl1 C62 Cl1 122.0(6) 3_655 .
C62 C62 Cl1 45.4(4) 3_655 .
Cl1' C62 Cl1 107.8(5) 3_655 .
Cl1' C62 Cl1 16.54(14) . .

loop_
_geom_bond_atom_site_label_1
_geom_bond_atom_site_label_2
_geom_bond_distance
_geom_bond_site_symmetry_2
C1 O1 1.427(4) .
C1 H1A 0.9800 .
C1 H1B 0.9800 .
C1 H1C 0.9800 .
C2 O1 1.369(3) .
C2 C3 1.397(4) .
C2 C7 1.399(4) .
C3 C4 1.381(3) .
C3 H3 0.9500 .
C4 C5 1.397(3) .
C4 H4 0.9500 .
C5 C6 1.405(3) .
C5 C8 1.489(3) .
C6 C7 1.386(4) .
C6 H6 0.9500 .
C7 H7 0.9500 .
C8 C9 1.375(3) .
C8 S1 1.736(2) .
C9 C10 1.484(3) .
C9 S2 1.742(2) .
C10 C15 1.402(4) .
C10 C11 1.408(3) .
C11 C12 1.385(4) .
C11 H11 0.9500 .
C12 C13 1.387(4) .
C12 H12 0.9500 .
C13 O2 1.371(3) .
C13 C14 1.395(4) .
C14 C15 1.384(4) .
C14 H14 0.9500 .
C15 H15 0.9500 .
C16 O2 1.442(4) .
C16 H16A 0.9800 .
C16 H16B 0.9800 .
C16 H16C 0.9800 .
Au1 S2 2.2964(10) 3_556
Au1 S2 2.2964(10) .
Au1 S1 2.3048(9) .
Au1 S1 2.3048(9) 3_556
Cl1' Cl1 0.533(4) .
Cl1' C62 1.716(9) 3_655
Cl1' C62 1.738(8) .
Cl1 C62 1.366(9) 3_655
Cl1 C62 1.864(9) .
C62 Cl1 1.366(9) 3_655
C62 C62 1.627(18) 3_655
C62 Cl1' 1.716(9) 3_655
